data_7201929
loop_
_publ_author_name
'Cozzi, Franco'
'Annunziata, Rita'
'Benaglia, Maurizio'
'Baldridge, Kim K.'
'Aguirre, Gerardo'
'Estrada, Jes\'us'
'Sritana-Anant, Yongsak'
'Siegel, Jay S.'

_publ_section_title
;
 Through-space interactions between parallel-offset arenes at the van
 der Waals distance: 1,8-diarylbiphenylene syntheses, structure and QM
 computations
;
_journal_issue 19
_journal_name_full 'Physical Chemistry Chemical Physics'
_journal_page_first 2686
_journal_page_last 2694
_journal_paper_doi 10.1039/b800031j
_journal_volume 10
_journal_year 2008
_chemical_formula_sum 'C28 H24'
_chemical_formula_weight 360.47
_chemical_name_systematic
;
?
;
_space_group_IT_number 14
_symmetry_cell_setting monoclinic
_symmetry_space_group_name_Hall '-P 2yn'
_symmetry_space_group_name_H-M 'P 1 21/n 1'
_atom_sites_solution_hydrogens geom
_atom_sites_solution_primary direct
_atom_sites_solution_secondary difmap
_audit_creation_method SHELXL-97
_cell_angle_alpha 90.00
_cell_angle_beta 103.554(15)
_cell_angle_gamma 90.00
_cell_formula_units_Z 4
_cell_length_a 8.2700(13)
_cell_length_b 18.901(4)
_cell_length_c 13.723(3)
_cell_measurement_reflns_used 39
_cell_measurement_temperature 293(2)
_cell_measurement_theta_max 12.29
_cell_measurement_theta_min 4.73
_cell_volume 2085.3(7)
_computing_cell_refinement 'Bruker XSCANS'
_computing_data_collection 'Bruker XSCANS'
_computing_data_reduction 'Bruker SHELXTL'
_computing_molecular_graphics 'Bruker SHELXTL'
_computing_publication_material 'Bruker SHELXTL'
_computing_structure_refinement 'SHELXL-97 (Sheldrick, 1997)'
_computing_structure_solution 'SHELXS-97 (Sheldrick, 1990)'
_diffrn_ambient_temperature 293(2)
_diffrn_measured_fraction_theta_full 0.999
_diffrn_measured_fraction_theta_max 0.999
_diffrn_measurement_device_type 'Bruker P4'
_diffrn_measurement_method '2\q/\w scans'
_diffrn_radiation_monochromator graphite
_diffrn_radiation_source 'fine-focus sealed tube'
_diffrn_radiation_type MoK\a
_diffrn_radiation_wavelength 0.71073
_diffrn_reflns_av_R_equivalents 0.0647
_diffrn_reflns_av_sigmaI/netI 0.0846
_diffrn_reflns_limit_h_max 9
_diffrn_reflns_limit_h_min 0
_diffrn_reflns_limit_k_max 22
_diffrn_reflns_limit_k_min 0
_diffrn_reflns_limit_l_max 15
_diffrn_reflns_limit_l_min -16
_diffrn_reflns_number 3938
_diffrn_reflns_theta_full 24.99
_diffrn_reflns_theta_max 24.99
_diffrn_reflns_theta_min 1.87
_diffrn_standards_decay_% 6.35
_diffrn_standards_interval_count 97
_diffrn_standards_number 3
_exptl_absorpt_coefficient_mu 0.065
_exptl_absorpt_correction_type none
_exptl_crystal_colour Colourless
_exptl_crystal_density_diffrn 1.148
_exptl_crystal_density_method 'not measured'
_exptl_crystal_description irregular
_exptl_crystal_F_000 768
_exptl_crystal_size_max 0.33
_exptl_crystal_size_mid 0.30
_exptl_crystal_size_min 0.20
_refine_diff_density_max 0.738
_refine_diff_density_min -0.300
_refine_diff_density_rms 0.083
_refine_ls_extinction_coef 0.038(9)
_refine_ls_extinction_expression Fc^*^=kFc[1+0.001xFc^2^\l^3^/sin(2\q)]^-1/4^
_refine_ls_extinction_method SHELXL
_refine_ls_goodness_of_fit_ref 1.901
_refine_ls_hydrogen_treatment constr
_refine_ls_matrix_type full
_refine_ls_number_parameters 234
_refine_ls_number_reflns 3670
_refine_ls_number_restraints 4
_refine_ls_restrained_S_all 1.912
_refine_ls_R_factor_all 0.2725
_refine_ls_R_factor_gt 0.1637
_refine_ls_shift/su_max 0.000
_refine_ls_shift/su_mean 0.000
_refine_ls_structure_factor_coef Fsqd
_refine_ls_weighting_details 'calc w=1/[\s^2^(Fo^2^)+(0.1000P)^2^+0.0000P] where P=(Fo^2^+2Fc^2^)/3'
_refine_ls_weighting_scheme calc
_refine_ls_wR_factor_gt 0.3833
_refine_ls_wR_factor_ref 0.4190
_reflns_number_gt 1552
_reflns_number_total 3670
_reflns_threshold_expression >2sigma(I)
_cod_data_source_file b800031j.txt
_cod_data_source_block jesh
_cod_depositor_comments
;
The following automatic conversions were performed:
'_symmetry_cell_setting' value 'Monoclinic' changed to 'monoclinic'
according to '/home/saulius/struct/CIF-dictionaries/cif_core.dic'
dictionary named 'cif_core.dic' version 2.4.1 from 2010-06-29.

Automatic conversion script
Id: cif_fix_enum 1527 2010-12-29 10:47:43Z saulius 
;
_cod_original_sg_symbol_H-M P2(1)/n
_cod_database_code 7201929

loop_
_symmetry_equiv_pos_as_xyz
'x, y, z'
'-x+1/2, y+1/2, -z+1/2'
'-x, -y, -z'
'x-1/2, -y-1/2, z-1/2'

loop_
_atom_site_label
_atom_site_type_symbol
_atom_site_fract_x
_atom_site_fract_y
_atom_site_fract_z
_atom_site_U_iso_or_equiv
_atom_site_adp_type
_atom_site_occupancy
_atom_site_symmetry_multiplicity
_atom_site_calc_flag
_atom_site_refinement_flags
_atom_site_disorder_assembly
_atom_site_disorder_group
C1 C 0.0209(8) 0.1384(4) 0.0999(5) 0.068(2) Uani 1 1 d . . .
C2 C -0.0459(10) 0.1455(4) -0.0032(6) 0.091(3) Uani 1 1 d . . .
H2A H -0.1335 0.1772 -0.0227 0.110 Uiso 1 1 calc R . .
C3 C 0.0033(14) 0.1112(5) -0.0765(6) 0.119(3) Uani 1 1 d . . .
H3A H -0.0514 0.1186 -0.1431 0.143 Uiso 1 1 calc R . .
C4 C 0.1413(12) 0.0629(5) -0.0520(6) 0.115(3) Uani 1 1 d . . .
H4A H 0.1805 0.0389 -0.1009 0.138 Uiso 1 1 calc R . .
C5 C 0.2095(10) 0.0547(4) 0.0458(6) 0.091(2) Uani 1 1 d . . .
C6 C 0.3368(10) 0.0171(5) 0.1258(6) 0.095(3) Uani 1 1 d . . .
C7 C 0.4598(11) -0.0303(5) 0.1474(8) 0.116(3) Uani 1 1 d . . .
H7A H 0.4976 -0.0542 0.0978 0.139 Uiso 1 1 calc R . .
C8 C 0.5277(10) -0.0417(5) 0.2491(9) 0.114(3) Uani 1 1 d . . .
H8A H 0.6154 -0.0735 0.2674 0.137 Uiso 1 1 calc R . .
C9 C 0.4720(10) -0.0085(4) 0.3228(7) 0.098(3) Uani 1 1 d . . .
H9A H 0.5221 -0.0186 0.3894 0.118 Uiso 1 1 calc R . .
C10 C 0.3385(9) 0.0414(4) 0.3009(5) 0.077(2) Uani 1 1 d . . .
C11 C 0.2785(8) 0.0525(4) 0.2007(6) 0.080(2) Uani 1 1 d . . .
C12 C 0.1492(9) 0.0916(4) 0.1202(5) 0.075(2) Uani 1 1 d . . .
C13 C -0.0483(8) 0.1759(3) 0.1748(3) 0.075(2) Uani 1 1 d G . .
C14 C -0.2091(7) 0.1612(3) 0.1833(5) 0.156(5) Uani 1 1 d G . .
H14A H -0.2738 0.1286 0.1405 0.187 Uiso 1 1 calc R . .
C15 C -0.2730(8) 0.1951(5) 0.2560(6) 0.182(6) Uani 1 1 d G . .
H15A H -0.3806 0.1853 0.2617 0.219 Uiso 1 1 calc R . .
C16 C -0.1762(13) 0.2439(4) 0.3200(4) 0.200(8) Uani 1 1 d G . .
H16A H -0.2190 0.2666 0.3686 0.240 Uiso 1 1 calc R . .
C17 C -0.0155(12) 0.2586(3) 0.3115(4) 0.177(7) Uani 1 1 d G . .
H17A H 0.0493 0.2912 0.3544 0.212 Uiso 1 1 calc R . .
C18 C 0.0485(7) 0.2247(3) 0.2389(5) 0.101(3) Uani 1 1 d GD . .
C19 C 0.2678(8) 0.0745(3) 0.3817(4) 0.080(2) Uani 1 1 d G . .
C20 C 0.1036(8) 0.0597(3) 0.3828(4) 0.095(3) Uani 1 1 d GD . .
C21 C 0.0318(8) 0.0914(4) 0.4539(6) 0.145(4) Uani 1 1 d G . .
H21A H -0.0780 0.0815 0.4546 0.174 Uiso 1 1 calc R . .
C22 C 0.1243(13) 0.1378(4) 0.5238(4) 0.149(5) Uani 1 1 d GD . .
C23 C 0.2885(13) 0.1526(3) 0.5227(4) 0.139(5) Uani 1 1 d G . .
H23A H 0.3503 0.1837 0.5695 0.167 Uiso 1 1 calc R . .
C24 C 0.3602(8) 0.1210(3) 0.4516(5) 0.133(4) Uani 1 1 d GD . .
C26 C 0.0013(10) 0.0073(5) 0.3145(6) 0.132(4) Uani 1 1 d D . .
H26A H -0.1056 0.0031 0.3300 0.198 Uiso 1 1 calc R . .
H26B H 0.0561 -0.0378 0.3229 0.198 Uiso 1 1 calc R . .
H26C H -0.0128 0.0227 0.2463 0.198 Uiso 1 1 calc R . .
C28 C 0.5337(11) 0.1403(7) 0.4644(9) 0.188(6) Uani 1 1 d D . .
H28A H 0.5709 0.1654 0.5265 0.283 Uiso 1 1 calc R . .
H28B H 0.5456 0.1701 0.4098 0.283 Uiso 1 1 calc R . .
H28C H 0.5993 0.0984 0.4652 0.283 Uiso 1 1 calc R . .
C25 C 0.2257(11) 0.2420(5) 0.2329(7) 0.166(5) Uani 1 1 d D . .
H25A H 0.2625 0.2839 0.2712 0.248 Uiso 1 1 calc R . .
H25B H 0.2288 0.2498 0.1642 0.248 Uiso 1 1 calc R . .
H25C H 0.2976 0.2032 0.2594 0.248 Uiso 1 1 calc R . .
C27 C 0.0261(16) 0.1695(8) 0.5945(9) 0.254(8) Uani 1 1 d D . .
H27A H 0.0513 0.2189 0.6037 0.381 Uiso 1 1 calc R . .
H27B H 0.0560 0.1458 0.6581 0.381 Uiso 1 1 calc R . .
H27C H -0.0908 0.1636 0.5663 0.381 Uiso 1 1 calc R . .

loop_
_atom_site_aniso_label
_atom_site_aniso_U_11
_atom_site_aniso_U_22
_atom_site_aniso_U_33
_atom_site_aniso_U_23
_atom_site_aniso_U_13
_atom_site_aniso_U_12
C1 0.044(4) 0.086(5) 0.070(5) -0.005(4) 0.004(3) -0.002(4)
C2 0.104(7) 0.108(6) 0.062(5) 0.010(4) 0.021(5) 0.034(5)
C3 0.157(9) 0.129(8) 0.067(5) 0.009(6) 0.020(6) 0.015(7)
C4 0.138(8) 0.143(8) 0.069(6) 0.002(5) 0.034(5) 0.039(7)
C5 0.079(5) 0.113(7) 0.080(6) -0.005(5) 0.019(5) 0.017(5)
C6 0.082(6) 0.116(7) 0.092(6) 0.001(5) 0.033(5) 0.033(6)
C7 0.090(7) 0.134(8) 0.126(8) 0.002(7) 0.031(6) 0.036(6)
C8 0.076(6) 0.125(8) 0.130(8) 0.011(7) 0.000(6) 0.033(5)
C9 0.074(6) 0.103(7) 0.105(7) 0.009(5) -0.005(5) 0.022(5)
C10 0.070(5) 0.078(5) 0.076(5) 0.016(4) 0.000(4) -0.018(4)
C11 0.059(5) 0.091(6) 0.084(5) 0.008(5) 0.006(4) 0.007(4)
C12 0.066(5) 0.086(5) 0.068(5) 0.003(4) 0.003(4) 0.004(4)
C13 0.103(6) 0.062(5) 0.065(4) 0.000(4) 0.027(4) 0.015(4)
C14 0.177(10) 0.167(9) 0.175(10) 0.074(8) 0.145(9) 0.106(9)
C15 0.184(12) 0.198(14) 0.197(14) 0.043(11) 0.110(11) 0.067(11)
C16 0.240(17) 0.228(16) 0.139(12) 0.024(11) 0.059(12) 0.165(15)
C17 0.34(2) 0.088(7) 0.082(7) -0.031(5) 0.000(9) 0.103(10)
C18 0.127(8) 0.070(6) 0.090(6) 0.015(5) -0.004(6) 0.012(6)
C19 0.116(7) 0.065(5) 0.051(4) 0.005(4) 0.006(5) -0.005(5)
C20 0.097(7) 0.118(7) 0.072(6) 0.020(5) 0.023(5) 0.027(6)
C21 0.222(12) 0.133(9) 0.096(7) 0.002(7) 0.069(8) 0.038(9)
C22 0.234(15) 0.122(10) 0.095(9) 0.005(7) 0.043(10) 0.071(10)
C23 0.255(16) 0.078(6) 0.067(6) -0.005(5) 0.003(8) -0.009(9)
C24 0.206(12) 0.093(7) 0.068(6) 0.011(5) -0.032(7) -0.011(8)
C26 0.097(7) 0.206(11) 0.097(7) -0.011(7) 0.033(5) -0.044(7)
C28 0.146(11) 0.205(12) 0.188(12) 0.035(10) -0.012(9) -0.070(10)
C25 0.211(12) 0.107(8) 0.143(9) 0.015(7) -0.031(9) -0.044(8)
C27 0.289(19) 0.271(18) 0.191(14) -0.021(14) 0.034(14) -0.050(17)

loop_
_atom_type_symbol
_atom_type_description
_atom_type_scat_dispersion_real
_atom_type_scat_dispersion_imag
_atom_type_scat_source
C C 0.0033 0.0016 'International Tables Vol C Tables 4.2.6.8 and 6.1.1.4'
H H 0.0000 0.0000 'International Tables Vol C Tables 4.2.6.8 and 6.1.1.4'

loop_
_geom_angle_atom_site_label_1
_geom_angle_atom_site_label_2
_geom_angle_atom_site_label_3
_geom_angle
_geom_angle_site_symmetry_1
_geom_angle_site_symmetry_3
_geom_angle_publ_flag
C12 C1 C2 112.0(7) . . ?
C12 C1 C13 125.7(6) . . ?
C2 C1 C13 122.2(6) . . ?
C3 C2 C1 126.6(8) . . ?
C3 C2 H2A 116.7 . . ?
C1 C2 H2A 116.7 . . ?
C2 C3 C4 119.7(8) . . ?
C2 C3 H3A 120.1 . . ?
C4 C3 H3A 120.1 . . ?
C5 C4 C3 115.7(8) . . ?
C5 C4 H4A 122.2 . . ?
C3 C4 H4A 122.2 . . ?
C4 C5 C12 121.9(8) . . ?
C4 C5 C6 147.4(8) . . ?
C12 C5 C6 90.7(6) . . ?
C7 C6 C11 122.1(8) . . ?
C7 C6 C5 147.5(8) . . ?
C11 C6 C5 90.4(6) . . ?
C6 C7 C8 115.7(9) . . ?
C6 C7 H7A 122.2 . . ?
C8 C7 H7A 122.2 . . ?
C9 C8 C7 123.2(9) . . ?
C9 C8 H8A 118.4 . . ?
C7 C8 H8A 118.4 . . ?
C8 C9 C10 121.8(8) . . ?
C8 C9 H9A 119.1 . . ?
C10 C9 H9A 119.1 . . ?
C11 C10 C9 113.3(8) . . ?
C11 C10 C19 124.5(7) . . ?
C9 C10 C19 122.2(7) . . ?
C10 C11 C6 123.9(7) . . ?
C10 C11 C12 145.8(7) . . ?
C6 C11 C12 90.2(6) . . ?
C1 C12 C5 124.1(7) . . ?
C1 C12 C11 147.1(7) . . ?
C5 C12 C11 88.7(6) . . ?
C14 C13 C18 120.0 . . ?
C14 C13 C1 119.9(5) . . ?
C18 C13 C1 120.1(5) . . ?
C15 C14 C13 120.0 . . ?
C15 C14 H14A 120.0 . . ?
C13 C14 H14A 120.0 . . ?
C14 C15 C16 120.0 . . ?
C14 C15 H15A 120.0 . . ?
C16 C15 H15A 120.0 . . ?
C17 C16 C15 120.0 . . ?
C17 C16 H16A 120.0 . . ?
C15 C16 H16A 120.0 . . ?
C16 C17 C18 120.0 . . ?
C16 C17 H17A 120.0 . . ?
C18 C17 H17A 120.0 . . ?
C17 C18 C13 120.0 . . ?
C17 C18 C25 118.2(6) . . ?
C13 C18 C25 121.8(6) . . ?
C20 C19 C24 120.0 . . ?
C20 C19 C10 118.3(5) . . ?
C24 C19 C10 121.7(5) . . ?
C21 C20 C19 120.0 . . ?
C21 C20 C26 117.1(6) . . ?
C19 C20 C26 122.7(6) . . ?
C20 C21 C22 120.0 . . ?
C20 C21 H21A 120.0 . . ?
C22 C21 H21A 120.0 . . ?
C23 C22 C21 120.0 . . ?
C23 C22 C27 126.5(8) . . ?
C21 C22 C27 113.5(8) . . ?
C24 C23 C22 120.0 . . ?
C24 C23 H23A 120.0 . . ?
C22 C23 H23A 120.0 . . ?
C23 C24 C19 120.0 . . ?
C23 C24 C28 112.3(8) . . ?
C19 C24 C28 127.6(8) . . ?
C20 C26 H26A 109.5 . . ?
C20 C26 H26B 109.5 . . ?
H26A C26 H26B 109.5 . . ?
C20 C26 H26C 109.5 . . ?
H26A C26 H26C 109.5 . . ?
H26B C26 H26C 109.5 . . ?
C24 C28 H28A 109.5 . . ?
C24 C28 H28B 109.5 . . ?
H28A C28 H28B 109.5 . . ?
C24 C28 H28C 109.5 . . ?
H28A C28 H28C 109.5 . . ?
H28B C28 H28C 109.5 . . ?
C18 C25 H25A 109.5 . . ?
C18 C25 H25B 109.5 . . ?
H25A C25 H25B 109.5 . . ?
C18 C25 H25C 109.5 . . ?
H25A C25 H25C 109.5 . . ?
H25B C25 H25C 109.5 . . ?
C22 C27 H27A 109.5 . . ?
C22 C27 H27B 109.5 . . ?
H27A C27 H27B 109.5 . . ?
C22 C27 H27C 109.5 . . ?
H27A C27 H27C 109.5 . . ?
H27B C27 H27C 109.5 . . ?

loop_
_geom_bond_atom_site_label_1
_geom_bond_atom_site_label_2
_geom_bond_distance
_geom_bond_site_symmetry_2
_geom_bond_publ_flag
C1 C12 1.358(9) . ?
C1 C2 1.400(9) . ?
C1 C13 1.471(8) . ?
C2 C3 1.337(10) . ?
C2 H2A 0.9300 . ?
C3 C4 1.439(11) . ?
C3 H3A 0.9300 . ?
C4 C5 1.337(10) . ?
C4 H4A 0.9300 . ?
C5 C12 1.419(10) . ?
C5 C6 1.509(11) . ?
C6 C7 1.335(10) . ?
C6 C11 1.404(10) . ?
C7 C8 1.393(11) . ?
C7 H7A 0.9300 . ?
C8 C9 1.359(11) . ?
C8 H8A 0.9300 . ?
C9 C10 1.430(10) . ?
C9 H9A 0.9300 . ?
C10 C11 1.363(9) . ?
C10 C19 1.506(9) . ?
C11 C12 1.536(9) . ?
C13 C14 1.3900 . ?
C13 C18 1.3900 . ?
C14 C15 1.3900 . ?
C14 H14A 0.9300 . ?
C15 C16 1.3900 . ?
C15 H15A 0.9300 . ?
C16 C17 1.3900 . ?
C16 H16A 0.9300 . ?
C17 C18 1.3900 . ?
C17 H17A 0.9300 . ?
C18 C25 1.523(8) . ?
C19 C20 1.3900 . ?
C19 C24 1.3900 . ?
C20 C21 1.3900 . ?
C20 C26 1.486(7) . ?
C21 C22 1.3900 . ?
C21 H21A 0.9300 . ?
C22 C23 1.3900 . ?
C22 C27 1.526(9) . ?
C23 C24 1.3900 . ?
C23 H23A 0.9300 . ?
C24 C28 1.450(8) . ?
C26 H26A 0.9600 . ?
C26 H26B 0.9600 . ?
C26 H26C 0.9600 . ?
C28 H28A 0.9600 . ?
C28 H28B 0.9600 . ?
C28 H28C 0.9600 . ?
C25 H25A 0.9600 . ?
C25 H25B 0.9600 . ?
C25 H25C 0.9600 . ?
C27 H27A 0.9600 . ?
C27 H27B 0.9600 . ?
C27 H27C 0.9600 . ?

loop_
_geom_torsion_atom_site_label_1
_geom_torsion_atom_site_label_2
_geom_torsion_atom_site_label_3
_geom_torsion_atom_site_label_4
_geom_torsion
_geom_torsion_site_symmetry_1
_geom_torsion_site_symmetry_2
_geom_torsion_site_symmetry_3
_geom_torsion_site_symmetry_4
_geom_torsion_publ_flag
C12 C1 C2 C3 0.9(12) . . . . ?
C13 C1 C2 C3 -176.8(8) . . . . ?
C1 C2 C3 C4 -1.9(14) . . . . ?
C2 C3 C4 C5 1.4(13) . . . . ?
C3 C4 C5 C12 -0.1(13) . . . . ?
C3 C4 C5 C6 176.4(12) . . . . ?
C4 C5 C6 C7 1(2) . . . . ?
C12 C5 C6 C7 178.3(13) . . . . ?
C4 C5 C6 C11 -176.6(14) . . . . ?
C12 C5 C6 C11 0.4(6) . . . . ?
C11 C6 C7 C8 -0.7(13) . . . . ?
C5 C6 C7 C8 -178.2(12) . . . . ?
C6 C7 C8 C9 1.4(14) . . . . ?
C7 C8 C9 C10 -0.4(14) . . . . ?
C8 C9 C10 C11 -1.3(11) . . . . ?
C8 C9 C10 C19 175.5(8) . . . . ?
C9 C10 C11 C6 2.1(10) . . . . ?
C19 C10 C11 C6 -174.7(7) . . . . ?
C9 C10 C11 C12 178.3(9) . . . . ?
C19 C10 C11 C12 1.5(15) . . . . ?
C7 C6 C11 C10 -1.1(13) . . . . ?
C5 C6 C11 C10 177.5(7) . . . . ?
C7 C6 C11 C12 -179.0(8) . . . . ?
C5 C6 C11 C12 -0.4(6) . . . . ?
C2 C1 C12 C5 0.5(10) . . . . ?
C13 C1 C12 C5 178.1(7) . . . . ?
C2 C1 C12 C11 -177.0(10) . . . . ?
C13 C1 C12 C11 0.6(15) . . . . ?
C4 C5 C12 C1 -0.9(13) . . . . ?
C6 C5 C12 C1 -179.0(7) . . . . ?
C4 C5 C12 C11 177.7(8) . . . . ?
C6 C5 C12 C11 -0.4(6) . . . . ?
C10 C11 C12 C1 1(2) . . . . ?
C6 C11 C12 C1 178.3(11) . . . . ?
C10 C11 C12 C5 -176.5(11) . . . . ?
C6 C11 C12 C5 0.4(6) . . . . ?
C12 C1 C13 C14 -113.2(7) . . . . ?
C2 C1 C13 C14 64.1(8) . . . . ?
C12 C1 C13 C18 64.9(8) . . . . ?
C2 C1 C13 C18 -117.8(6) . . . . ?
C18 C13 C14 C15 0.0 . . . . ?
C1 C13 C14 C15 178.1(5) . . . . ?
C13 C14 C15 C16 0.0 . . . . ?
C14 C15 C16 C17 0.0 . . . . ?
C15 C16 C17 C18 0.0 . . . . ?
C16 C17 C18 C13 0.0 . . . . ?
C16 C17 C18 C25 -179.5(6) . . . . ?
C14 C13 C18 C17 0.0 . . . . ?
C1 C13 C18 C17 -178.1(5) . . . . ?
C14 C13 C18 C25 179.5(6) . . . . ?
C1 C13 C18 C25 1.3(7) . . . . ?
C11 C10 C19 C20 61.0(8) . . . . ?
C9 C10 C19 C20 -115.5(6) . . . . ?
C11 C10 C19 C24 -116.5(6) . . . . ?
C9 C10 C19 C24 67.0(7) . . . . ?
C24 C19 C20 C21 0.0 . . . . ?
C10 C19 C20 C21 -177.6(5) . . . . ?
C24 C19 C20 C26 -176.0(6) . . . . ?
C10 C19 C20 C26 6.4(7) . . . . ?
C19 C20 C21 C22 0.0 . . . . ?
C26 C20 C21 C22 176.2(6) . . . . ?
C20 C21 C22 C23 0.0 . . . . ?
C20 C21 C22 C27 178.4(8) . . . . ?
C21 C22 C23 C24 0.0 . . . . ?
C27 C22 C23 C24 -178.2(9) . . . . ?
C22 C23 C24 C19 0.0 . . . . ?
C22 C23 C24 C28 -177.7(7) . . . . ?
C20 C19 C24 C23 0.0 . . . . ?
C10 C19 C24 C23 177.5(5) . . . . ?
C20 C19 C24 C28 177.3(8) . . . . ?
C10 C19 C24 C28 -5.2(8) . . . . ?

loop_
_cod_related_entry_id
_cod_related_entry_database
_cod_related_entry_code
1 ChemSpider 21117851
